data_7716362
loop_
_publ_author_name
'Jana, Narayan Ch'
'Sun, Yu-Chen'
'Herchel, Radovan'
'Nandy, Rakhi'
'Brand&#xe3;o, Paula'
'Bagh, Bidraha'
'Wang, Xin-Yi'
'Panja, Anangamohan'

_publ_section_title
;
 Chemical fixation of atmospheric CO<sub>2</sub> in
 tricopper(II)-carbonato complexes with tetradentate N-donor ligands:
 reactive intermediates, probable mechanisms, and catalytic and
 magneto-structural studies.
;
_journal_issue 27
_journal_name_full 'Dalton transactions (Cambridge, England : 2003)'
_journal_page_first 11514
_journal_page_last 11530
_journal_paper_doi 10.1039/d4dt00503a
_journal_volume 53
_journal_year 2024
_chemical_formula_sum 'C30 H54 Cl2 Cu2 N10 O12'
_chemical_formula_weight 944.81
_space_group_crystal_system monoclinic
_space_group_IT_number 14
_space_group_name_Hall '-P 2yn'
_space_group_name_H-M_alt 'P 1 21/n 1'
_atom_sites_solution_hydrogens mixed
_audit_creation_method SHELXL-2018/3
_audit_update_record
;
2024-01-22 deposited with the CCDC.	2024-06-12 downloaded from the CCDC.
;
_cell_angle_alpha 90
_cell_angle_beta 103.676(3)
_cell_angle_gamma 90
_cell_formula_units_Z 4
_cell_length_a 12.1603(10)
_cell_length_b 14.4352(12)
_cell_length_c 23.543(2)
_cell_measurement_reflns_used 493
_cell_measurement_temperature 150(2)
_cell_measurement_theta_max 25.22
_cell_measurement_theta_min 2.90
_cell_volume 4015.5(6)
_computing_cell_refinement 'Bruker Smart'
_computing_data_collection 'Bruker Smart'
_computing_data_reduction 'Bruker Saint'
_computing_molecular_graphics 'Mercury (Macrae et al 2008)'
_computing_publication_material 'SHELXL-2016/4 (Sheldrick, 2016)'
_computing_structure_refinement 'SHELXL-2018/3 (Sheldrick, 2018)'
_computing_structure_solution 'SHELXT 2014/5 (Sheldrick, 2014)'
_diffrn_ambient_temperature 150(2)
_diffrn_measured_fraction_theta_full 1.000
_diffrn_measured_fraction_theta_max 0.999
_diffrn_measurement_device_type CCD
_diffrn_measurement_method 'omega and phi scans'
_diffrn_radiation_type MoK\a
_diffrn_radiation_wavelength 0.71073
_diffrn_reflns_av_R_equivalents 0.0583
_diffrn_reflns_av_unetI/netI 0.0520
_diffrn_reflns_Laue_measured_fraction_full 1.000
_diffrn_reflns_Laue_measured_fraction_max 0.999
_diffrn_reflns_limit_h_max 15
_diffrn_reflns_limit_h_min -15
_diffrn_reflns_limit_k_max 18
_diffrn_reflns_limit_k_min -18
_diffrn_reflns_limit_l_max 29
_diffrn_reflns_limit_l_min -27
_diffrn_reflns_number 46611
_diffrn_reflns_point_group_measured_fraction_full 1.000
_diffrn_reflns_point_group_measured_fraction_max 0.999
_diffrn_reflns_theta_full 25.242
_diffrn_reflns_theta_max 26.393
_diffrn_reflns_theta_min 1.668
_diffrn_source 'fine-focus sealed tube'
_exptl_absorpt_coefficient_mu 1.263
_exptl_absorpt_correction_T_max 0.7454
_exptl_absorpt_correction_T_min 0.6472
_exptl_absorpt_correction_type multi-scan
_exptl_absorpt_process_details sadabs
_exptl_crystal_colour brown
_exptl_crystal_density_diffrn 1.563
_exptl_crystal_description plate
_exptl_crystal_F_000 1968
_exptl_crystal_size_max 0.280
_exptl_crystal_size_mid 0.180
_exptl_crystal_size_min 0.030
_refine_diff_density_max 1.157
_refine_diff_density_min -0.714
_refine_diff_density_rms 0.092
_refine_ls_extinction_method none
_refine_ls_goodness_of_fit_ref 1.068
_refine_ls_hydrogen_treatment mixed
_refine_ls_matrix_type full
_refine_ls_number_parameters 521
_refine_ls_number_reflns 8224
_refine_ls_number_restraints 3
_refine_ls_restrained_S_all Infinity
_refine_ls_R_factor_all 0.0908
_refine_ls_R_factor_gt 0.0537
_refine_ls_shift/su_max 0.004
_refine_ls_shift/su_mean 0.000
_refine_ls_structure_factor_coef Fsqd
_refine_ls_weighting_details 'w=1/[\s^2^(Fo^2^)+(0.0479P)^2^+10.3002P] where P=(Fo^2^+2Fc^2^)/3'
_refine_ls_weighting_scheme calc
_refine_ls_wR_factor_gt 0.1236
_refine_ls_wR_factor_ref 0.1389
_reflns_Friedel_coverage 0.000
_reflns_number_gt 5673
_reflns_number_total 8224
_reflns_threshold_expression 'I > 2\s(I)'
_cod_data_source_file d4dt00503a2.cif
_cod_data_source_block complex-2I
_cod_depositor_comments 'Adding full bibliography for 7716361--7716364.cif.'
_cod_original_sg_symbol_H-M 'P 21/n'
_cod_database_code 7716362
_shelx_shelxl_version_number 2018/3
_shelx_space_group_comment
;
The symmetry employed for this shelxl refinement is uniquely defined
by the following loop, which should always be used as a source of
symmetry information in preference to the above space-group names.
They are only intended as comments.
;
_shelx_estimated_absorpt_t_min 0.719
_shelx_estimated_absorpt_t_max 0.963

loop_
_space_group_symop_operation_xyz
'x, y, z'
'-x+1/2, y+1/2, -z+1/2'
'-x, -y, -z'
'x-1/2, -y-1/2, z-1/2'

loop_
_atom_site_label
_atom_site_type_symbol
_atom_site_fract_x
_atom_site_fract_y
_atom_site_fract_z
_atom_site_U_iso_or_equiv
_atom_site_adp_type
_atom_site_occupancy
_atom_site_site_symmetry_order
_atom_site_calc_flag
_atom_site_refinement_flags_posn
_atom_site_refinement_flags_adp
_atom_site_refinement_flags_occupancy
_atom_site_disorder_assembly
_atom_site_disorder_group
Cu1 Cu 0.67755(4) 0.45986(3) 0.33796(2) 0.02539(14) Uani 1 1 d . . . . .
Cu2 Cu 0.31449(4) 0.51219(4) 0.16469(2) 0.02735(15) Uani 1 1 d . . . . .
O1 O 0.5383(3) 0.5154(2) 0.24237(13) 0.0351(8) Uani 1 1 d . . . . .
O2 O 0.5279(2) 0.40027(19) 0.30416(13) 0.0282(7) Uani 1 1 d . . . . .
O3 O 0.3822(2) 0.4281(2) 0.22904(14) 0.0321(7) Uani 1 1 d . . . . .
N1A N 0.6004(3) 0.5440(2) 0.38550(15) 0.0270(8) Uani 1 1 d . . . . .
N2A N 0.5107(3) 0.6785(3) 0.44614(18) 0.0380(10) Uani 1 1 d . . . . .
N3A N 0.7882(3) 0.5683(2) 0.35261(15) 0.0267(8) Uani 1 1 d . . . . .
N4A N 0.7445(3) 0.3949(3) 0.27756(16) 0.0324(9) Uani 1 1 d D . . . .
N5A N 0.7508(3) 0.3570(3) 0.40873(16) 0.0313(9) Uani 1 1 d . . . . .
N1B N 0.2243(3) 0.5700(3) 0.21825(16) 0.0291(8) Uani 1 1 d . . . . .
N2B N 0.1027(4) 0.6729(3) 0.2823(2) 0.0445(11) Uani 1 1 d . . . . .
N3B N 0.2518(3) 0.6266(3) 0.11829(17) 0.0340(9) Uani 1 1 d . . . . .
N4B N 0.43586(2) 0.48601(2) 0.12103(2) 0.0381(10) Uani 1 1 d D . . . .
N5B N 0.1909(3) 0.4059(3) 0.11778(19) 0.0436(11) Uani 1 1 d . . . . .
C1 C 0.4830(4) 0.4492(3) 0.25819(19) 0.0273(10) Uani 1 1 d . . . . .
C2A C 0.5016(4) 0.5318(3) 0.3999(2) 0.0330(10) Uani 1 1 d . . . . .
H2A H 0.460282 0.476200 0.389083 0.040 Uiso 1 1 calc R U . . .
C3A C 0.4590(4) 0.5989(4) 0.4303(2) 0.0395(12) Uani 1 1 d . . . . .
H3A H 0.389073 0.587384 0.440448 0.047 Uiso 1 1 calc R U . . .
C4A C 0.6082(4) 0.6908(3) 0.4316(2) 0.0347(11) Uani 1 1 d . . . . .
H4A H 0.647835 0.747294 0.442077 0.042 Uiso 1 1 calc R U . . .
C5A C 0.6550(4) 0.6249(3) 0.40169(18) 0.0278(10) Uani 1 1 d . . . . .
C6A C 0.7631(4) 0.6350(3) 0.38345(19) 0.0301(10) Uani 1 1 d . . . . .
C7A C 0.8322(5) 0.7203(4) 0.4008(2) 0.0459(13) Uani 1 1 d . . . . .
H7A1 H 0.909091 0.709998 0.395963 0.069 Uiso 1 1 calc R U . . .
H7A2 H 0.835211 0.734749 0.441855 0.069 Uiso 1 1 calc R U . . .
H7A3 H 0.797667 0.772203 0.376129 0.069 Uiso 1 1 calc R U . . .
C8A C 0.8905(4) 0.5721(4) 0.3301(2) 0.0379(11) Uani 1 1 d . . . . .
H8A1 H 0.953356 0.540873 0.357910 0.046 Uiso 1 1 calc R U . . .
H8A2 H 0.912296 0.637589 0.326662 0.046 Uiso 1 1 calc R U . . .
C9A C 0.8719(4) 0.5255(4) 0.2705(2) 0.0407(12) Uani 1 1 d . . . . .
H9A1 H 0.802894 0.551819 0.244544 0.049 Uiso 1 1 calc R U . . .
H9A2 H 0.936571 0.540564 0.253360 0.049 Uiso 1 1 calc R U . . .
C10A C 0.8595(4) 0.4223(4) 0.2718(2) 0.0403(12) Uani 1 1 d . . . . .
H10A H 0.873380 0.395589 0.235393 0.048 Uiso 1 1 calc R U . . .
H10B H 0.916974 0.396704 0.305128 0.048 Uiso 1 1 calc R U . . .
C11A C 0.7304(4) 0.2924(3) 0.2766(2) 0.0417(12) Uani 1 1 d . . . . .
H11A H 0.759622 0.266689 0.244055 0.050 Uiso 1 1 calc R U . . .
H11B H 0.648688 0.277651 0.268806 0.050 Uiso 1 1 calc R U . . .
C12A C 0.7906(5) 0.2456(3) 0.3329(2) 0.0452(13) Uani 1 1 d . . . . .
H12A H 0.792125 0.178050 0.325755 0.054 Uiso 1 1 calc R U . . .
H12B H 0.869990 0.267455 0.343297 0.054 Uiso 1 1 calc R U . . .
C13A C 0.7395(5) 0.2615(3) 0.3847(2) 0.0427(12) Uani 1 1 d . . . . .
H13A H 0.658026 0.245764 0.372980 0.051 Uiso 1 1 calc R U . . .
H13B H 0.775509 0.218218 0.416235 0.051 Uiso 1 1 calc R U . . .
C14A C 0.6878(4) 0.3604(3) 0.4552(2) 0.0374(11) Uani 1 1 d . . . . .
H14A H 0.716773 0.312619 0.484494 0.056 Uiso 1 1 calc R U . . .
H14B H 0.607197 0.349431 0.438144 0.056 Uiso 1 1 calc R U . . .
H14C H 0.697533 0.421529 0.473893 0.056 Uiso 1 1 calc R U . . .
C15A C 0.8710(4) 0.3777(4) 0.4357(2) 0.0405(12) Uani 1 1 d . . . . .
H15A H 0.877161 0.440094 0.452557 0.061 Uiso 1 1 calc R U . . .
H15B H 0.914898 0.374402 0.405789 0.061 Uiso 1 1 calc R U . . .
H15C H 0.900418 0.332390 0.466504 0.061 Uiso 1 1 calc R U . . .
C2B C 0.2213(4) 0.5458(3) 0.2721(2) 0.0360(11) Uani 1 1 d . . . . .
H2B H 0.261127 0.492192 0.289217 0.043 Uiso 1 1 calc R U . . .
C3B C 0.1614(4) 0.5971(4) 0.3034(2) 0.0449(13) Uani 1 1 d . . . . .
H3B H 0.161650 0.577842 0.341980 0.054 Uiso 1 1 calc R U . . .
C4B C 0.1046(4) 0.6962(3) 0.2283(2) 0.0427(13) Uani 1 1 d . . . . .
H4B H 0.063342 0.749247 0.211412 0.051 Uiso 1 1 calc R U . . .
C5B C 0.1650(4) 0.6458(3) 0.1952(2) 0.0327(10) Uani 1 1 d . . . . .
C6B C 0.1767(4) 0.6713(3) 0.1361(2) 0.0384(12) Uani 1 1 d . . . . .
C7B C 0.1016(6) 0.7449(5) 0.1032(3) 0.074(2) Uani 1 1 d . . . . .
H7B1 H 0.135406 0.770246 0.072685 0.112 Uiso 1 1 calc R U . . .
H7B2 H 0.092604 0.794570 0.130202 0.112 Uiso 1 1 calc R U . . .
H7B3 H 0.027307 0.718379 0.085292 0.112 Uiso 1 1 calc R U . . .
C8B C 0.2814(4) 0.6523(4) 0.0629(2) 0.0445(13) Uani 1 1 d . . . . .
H8B1 H 0.262013 0.718171 0.053852 0.053 Uiso 1 1 calc R U . . .
H8B2 H 0.237099 0.614100 0.030591 0.053 Uiso 1 1 calc R U . . .
C9B C 0.4062(4) 0.6377(4) 0.0678(2) 0.0470(13) Uani 1 1 d . . . . .
H9B1 H 0.427754 0.669940 0.034961 0.056 Uiso 1 1 calc R U . . .
H9B2 H 0.449137 0.666497 0.104562 0.056 Uiso 1 1 calc R U . . .
C10B C 0.4405(5) 0.5375(4) 0.0673(2) 0.0512(15) Uani 1 1 d . . . . .
H10C H 0.390295 0.506553 0.033412 0.061 Uiso 1 1 calc R U . . .
H10D H 0.518696 0.534443 0.061836 0.061 Uiso 1 1 calc R U . . .
C11B C 0.4540(4) 0.3855(4) 0.1130(2) 0.0510(15) Uani 1 1 d . . . . .
H11C H 0.478342 0.356093 0.151988 0.061 Uiso 1 1 calc R U . . .
H11D H 0.515980 0.377849 0.092743 0.061 Uiso 1 1 calc R U . . .
C12B C 0.3502(5) 0.3357(4) 0.0786(3) 0.0643(19) Uani 1 1 d . . . . .
H12C H 0.373720 0.274233 0.066940 0.077 Uiso 1 1 calc R U . . .
H12D H 0.319256 0.371097 0.042320 0.077 Uiso 1 1 calc R U . . .
C13B C 0.2566(5) 0.3216(4) 0.1100(3) 0.0613(18) Uani 1 1 d . . . . .
H13C H 0.203192 0.274966 0.088201 0.074 Uiso 1 1 calc R U . . .
H13D H 0.290179 0.295324 0.149151 0.074 Uiso 1 1 calc R U . . .
C14B C 0.1185(5) 0.4350(4) 0.0606(2) 0.0543(15) Uani 1 1 d . . . . .
H14D H 0.068937 0.383654 0.043535 0.081 Uiso 1 1 calc R U . . .
H14E H 0.166391 0.452434 0.034224 0.081 Uiso 1 1 calc R U . . .
H14F H 0.072303 0.488245 0.066422 0.081 Uiso 1 1 calc R U . . .
C15B C 0.1162(5) 0.3820(4) 0.1569(3) 0.0592(17) Uani 1 1 d . . . . .
H15D H 0.069105 0.435603 0.160818 0.089 Uiso 1 1 calc R U . . .
H15E H 0.162407 0.364731 0.195443 0.089 Uiso 1 1 calc R U . . .
H15F H 0.067529 0.329805 0.140329 0.089 Uiso 1 1 calc R U . . .
H4C H 0.696(3) 0.419(3) 0.2460(14) 0.049(15) Uiso 1 1 d D . . . .
H4D H 0.49215(2) 0.50627(2) 0.15046(2) 0.033(13) Uiso 1 1 d D . . . .
Cl1 Cl 0.82199(11) 0.57143(10) 0.56695(6) 0.0479(3) Uani 1 1 d . . . . .
O101 O 0.8701(4) 0.6161(3) 0.62018(18) 0.0753(13) Uani 1 1 d . . . . .
O102 O 0.8506(4) 0.6217(4) 0.52009(19) 0.0875(16) Uani 1 1 d . . . . .
O103 O 0.7024(3) 0.5660(3) 0.5548(2) 0.0835(15) Uani 1 1 d . . . . .
O104 O 0.8687(4) 0.4810(3) 0.56784(18) 0.0721(13) Uani 1 1 d . . . . .
Cl2 Cl 0.70728(12) 0.99325(9) 0.39528(6) 0.0492(3) Uani 1 1 d . . . . .
O201 O 0.6122(3) 1.0452(3) 0.36425(17) 0.0569(10) Uani 1 1 d . . . . .
O202 O 0.6705(5) 0.9098(3) 0.4163(3) 0.0990(18) Uani 1 1 d . . . . .
O203 O 0.7838(3) 0.9735(3) 0.35835(17) 0.0708(13) Uani 1 1 d . . . . .
O204 O 0.7686(5) 1.0461(3) 0.44420(19) 0.0854(16) Uani 1 1 d . . . . .
O100 O 0.5510(8) 0.6954(4) 0.2748(3) 0.141(3) Uani 1 1 d D . . . .
H100 H 0.554317 0.638443 0.268196 0.169 Uiso 1 1 calc R U . . .
C100 C 0.4588(7) 0.7255(8) 0.2486(5) 0.132(4) Uani 1 1 d D . . . .
H10E H 0.400507 0.704703 0.268201 0.198 Uiso 1 1 calc R U . . .
H10F H 0.441060 0.702584 0.208309 0.198 Uiso 1 1 calc R U . . .
H10G H 0.461138 0.793385 0.248437 0.198 Uiso 1 1 calc R U . . .

loop_
_atom_site_aniso_label
_atom_site_aniso_U_11
_atom_site_aniso_U_22
_atom_site_aniso_U_33
_atom_site_aniso_U_23
_atom_site_aniso_U_13
_atom_site_aniso_U_12
Cu1 0.0219(3) 0.0250(3) 0.0263(3) -0.0005(2) 0.0000(2) -0.0033(2)
Cu2 0.0227(3) 0.0271(3) 0.0290(3) -0.0009(2) -0.0004(2) 0.0048(2)
O1 0.0370(18) 0.0335(18) 0.0293(17) 0.0055(14) -0.0031(14) -0.0059(14)
O2 0.0263(16) 0.0235(15) 0.0295(17) 0.0021(13) -0.0040(13) -0.0016(12)
O3 0.0212(15) 0.0281(16) 0.0405(19) 0.0003(14) -0.0059(13) 0.0027(13)
N1A 0.0253(19) 0.0264(19) 0.027(2) 0.0034(15) 0.0005(15) -0.0042(15)
N2A 0.041(2) 0.030(2) 0.043(2) -0.0007(18) 0.011(2) 0.0032(18)
N3A 0.0226(18) 0.0295(19) 0.027(2) 0.0035(16) 0.0030(15) -0.0065(15)
N4A 0.030(2) 0.038(2) 0.025(2) -0.0014(17) -0.0012(17) 0.0028(17)
N5A 0.025(2) 0.031(2) 0.034(2) 0.0067(17) 0.0007(16) -0.0011(16)
N1B 0.0231(18) 0.030(2) 0.033(2) 0.0055(16) 0.0057(16) 0.0022(15)
N2B 0.045(3) 0.043(3) 0.053(3) -0.001(2) 0.026(2) -0.002(2)
N3B 0.031(2) 0.039(2) 0.031(2) 0.0046(17) 0.0056(17) 0.0049(18)
N4B 0.032(2) 0.050(3) 0.029(2) -0.0095(19) 0.0001(17) 0.0097(18)
N5B 0.032(2) 0.042(2) 0.046(3) -0.001(2) -0.0115(19) -0.0029(19)
C1 0.028(2) 0.020(2) 0.029(2) -0.0053(18) -0.0026(19) 0.0039(18)
C2A 0.032(3) 0.031(2) 0.035(3) 0.000(2) 0.006(2) -0.003(2)
C3A 0.028(2) 0.049(3) 0.042(3) 0.001(2) 0.008(2) 0.003(2)
C4A 0.043(3) 0.026(2) 0.031(3) 0.0016(19) 0.002(2) -0.002(2)
C5A 0.033(2) 0.022(2) 0.023(2) 0.0046(17) -0.0016(19) -0.0043(18)
C6A 0.032(2) 0.028(2) 0.026(2) 0.0072(19) -0.0011(19) -0.0084(19)
C7A 0.053(3) 0.040(3) 0.046(3) -0.005(2) 0.013(3) -0.024(3)
C8A 0.032(3) 0.049(3) 0.034(3) 0.001(2) 0.012(2) -0.010(2)
C9A 0.037(3) 0.052(3) 0.034(3) 0.004(2) 0.011(2) -0.007(2)
C10A 0.037(3) 0.050(3) 0.032(3) 0.002(2) 0.005(2) 0.007(2)
C11A 0.041(3) 0.037(3) 0.044(3) -0.009(2) 0.004(2) 0.003(2)
C12A 0.049(3) 0.028(3) 0.056(3) 0.001(2) 0.008(3) 0.003(2)
C13A 0.047(3) 0.031(3) 0.048(3) 0.007(2) 0.008(2) 0.000(2)
C14A 0.037(3) 0.036(3) 0.039(3) 0.012(2) 0.009(2) -0.004(2)
C15A 0.029(3) 0.055(3) 0.033(3) 0.011(2) -0.001(2) -0.001(2)
C2B 0.030(2) 0.040(3) 0.038(3) 0.011(2) 0.009(2) 0.001(2)
C3B 0.043(3) 0.057(3) 0.035(3) 0.008(2) 0.010(2) -0.004(3)
C4B 0.040(3) 0.034(3) 0.060(4) 0.005(2) 0.025(3) 0.004(2)
C5B 0.027(2) 0.031(2) 0.042(3) 0.006(2) 0.012(2) 0.0064(19)
C6B 0.035(3) 0.039(3) 0.043(3) 0.014(2) 0.013(2) 0.013(2)
C7B 0.073(4) 0.088(5) 0.073(4) 0.046(4) 0.038(4) 0.058(4)
C8B 0.050(3) 0.050(3) 0.035(3) 0.012(2) 0.015(2) 0.013(3)
C9B 0.045(3) 0.067(4) 0.033(3) 0.007(3) 0.016(2) 0.004(3)
C10B 0.041(3) 0.079(4) 0.031(3) -0.005(3) 0.003(2) 0.023(3)
C11B 0.043(3) 0.054(3) 0.049(3) -0.020(3) -0.003(3) 0.022(3)
C12B 0.053(4) 0.057(4) 0.070(4) -0.034(3) -0.010(3) 0.016(3)
C13B 0.065(4) 0.033(3) 0.067(4) -0.015(3) -0.021(3) 0.003(3)
C14B 0.041(3) 0.062(4) 0.047(3) -0.001(3) -0.015(3) 0.000(3)
C15B 0.056(4) 0.057(4) 0.054(4) 0.004(3) -0.009(3) -0.026(3)
Cl1 0.0358(7) 0.0577(8) 0.0457(8) 0.0150(6) 0.0003(6) -0.0087(6)
O101 0.085(3) 0.089(3) 0.047(3) -0.014(2) 0.006(2) -0.005(3)
O102 0.092(4) 0.106(4) 0.055(3) 0.036(3) -0.002(3) -0.029(3)
O103 0.040(2) 0.076(3) 0.135(5) -0.002(3) 0.022(3) -0.012(2)
O104 0.081(3) 0.078(3) 0.052(3) 0.009(2) 0.005(2) 0.024(3)
Cl2 0.0648(9) 0.0412(7) 0.0374(7) 0.0084(6) 0.0039(6) -0.0081(6)
O201 0.065(3) 0.054(2) 0.048(2) 0.0089(19) 0.007(2) 0.002(2)
O202 0.105(4) 0.040(3) 0.153(5) 0.042(3) 0.033(4) -0.003(3)
O203 0.054(3) 0.110(4) 0.043(2) -0.003(2) 0.001(2) 0.009(2)
O204 0.120(4) 0.075(3) 0.044(3) -0.010(2) -0.015(3) -0.006(3)
O100 0.226(9) 0.067(4) 0.101(5) -0.004(4) -0.017(5) -0.024(5)
C100 0.075(6) 0.144(10) 0.169(11) -0.058(9) 0.011(7) 0.012(6)

loop_
_atom_type_symbol
_atom_type_description
_atom_type_scat_dispersion_real
_atom_type_scat_dispersion_imag
_atom_type_scat_source
C C 0.0033 0.0016 'International Tables Vol C Tables 4.2.6.8 and 6.1.1.4'
H H 0.0000 0.0000 'International Tables Vol C Tables 4.2.6.8 and 6.1.1.4'
N N 0.0061 0.0033 'International Tables Vol C Tables 4.2.6.8 and 6.1.1.4'
O O 0.0106 0.0060 'International Tables Vol C Tables 4.2.6.8 and 6.1.1.4'
Cl Cl 0.1484 0.1585 'International Tables Vol C Tables 4.2.6.8 and 6.1.1.4'
Cu Cu 0.3201 1.2651 'International Tables Vol C Tables 4.2.6.8 and 6.1.1.4'

loop_
_geom_angle_atom_site_label_1
_geom_angle_atom_site_label_2
_geom_angle_atom_site_label_3
_geom_angle
_geom_angle_site_symmetry_1
_geom_angle_site_symmetry_3
_geom_angle_publ_flag
O2 Cu1 N1A 88.92(13) . . ?
O2 Cu1 N4A 90.02(14) . . ?
N1A Cu1 N4A 168.45(15) . . ?
O2 Cu1 N3A 154.05(13) . . ?
N1A Cu1 N3A 79.60(14) . . ?
N4A Cu1 N3A 96.62(15) . . ?
O2 Cu1 N5A 100.02(12) . . ?
N1A Cu1 N5A 98.07(14) . . ?
N4A Cu1 N5A 93.44(15) . . ?
N3A Cu1 N5A 104.56(13) . . ?
O3 Cu2 N4B 93.05(9) . . ?
O3 Cu2 N3B 162.76(14) . . ?
N4B Cu2 N3B 96.02(11) . . ?
O3 Cu2 N1B 87.99(14) . . ?
N4B Cu2 N1B 162.89(11) . . ?
N3B Cu2 N1B 79.08(15) . . ?
O3 Cu2 N5B 93.82(14) . . ?
N4B Cu2 N5B 96.08(12) . . ?
N3B Cu2 N5B 99.74(15) . . ?
N1B Cu2 N5B 100.90(16) . . ?
C1 O2 Cu1 105.1(3) . . ?
C1 O3 Cu2 115.9(3) . . ?
C2A N1A C5A 117.0(4) . . ?
C2A N1A Cu1 128.6(3) . . ?
C5A N1A Cu1 114.4(3) . . ?
C3A N2A C4A 116.1(4) . . ?
C6A N3A C8A 120.8(4) . . ?
C6A N3A Cu1 115.8(3) . . ?
C8A N3A Cu1 123.4(3) . . ?
C11A N4A C10A 111.6(4) . . ?
C11A N4A Cu1 114.0(3) . . ?
C10A N4A Cu1 118.8(3) . . ?
C11A N4A H4C 109(3) . . ?
C10A N4A H4C 105(3) . . ?
Cu1 N4A H4C 96(3) . . ?
C14A N5A C15A 107.9(4) . . ?
C14A N5A C13A 107.3(4) . . ?
C15A N5A C13A 110.1(4) . . ?
C14A N5A Cu1 110.0(3) . . ?
C15A N5A Cu1 111.2(3) . . ?
C13A N5A Cu1 110.2(3) . . ?
C2B N1B C5B 117.8(4) . . ?
C2B N1B Cu2 128.7(3) . . ?
C5B N1B Cu2 113.4(3) . . ?
C4B N2B C3B 115.9(4) . . ?
C6B N3B C8B 120.5(4) . . ?
C6B N3B Cu2 116.5(3) . . ?
C8B N3B Cu2 122.7(3) . . ?
C10B N4B C11B 110.2(3) . . ?
C10B N4B Cu2 121.3(2) . . ?
C11B N4B Cu2 113.2(2) . . ?
C10B N4B H4D 108.6(2) . . ?
C11B N4B H4D 107.83(19) . . ?
Cu2 N4B H4D 93.529(16) . . ?
C15B N5B C14B 108.0(4) . . ?
C15B N5B C13B 108.1(5) . . ?
C14B N5B C13B 110.0(4) . . ?
C15B N5B Cu2 106.9(3) . . ?
C14B N5B Cu2 115.9(3) . . ?
C13B N5B Cu2 107.6(3) . . ?
O1 C1 O3 121.4(4) . . ?
O1 C1 O2 120.3(4) . . ?
O3 C1 O2 118.3(4) . . ?
N1A C2A C3A 120.8(4) . . ?
N1A C2A H2A 119.6 . . ?
C3A C2A H2A 119.6 . . ?
N2A C3A C2A 123.1(5) . . ?
N2A C3A H3A 118.5 . . ?
C2A C3A H3A 118.5 . . ?
N2A C4A C5A 122.8(4) . . ?
N2A C4A H4A 118.6 . . ?
C5A C4A H4A 118.6 . . ?
N1A C5A C4A 120.2(4) . . ?
N1A C5A C6A 114.4(4) . . ?
C4A C5A C6A 125.4(4) . . ?
N3A C6A C5A 115.8(4) . . ?
N3A C6A C7A 125.4(4) . . ?
C5A C6A C7A 118.8(4) . . ?
C6A C7A H7A1 109.5 . . ?
C6A C7A H7A2 109.5 . . ?
H7A1 C7A H7A2 109.5 . . ?
C6A C7A H7A3 109.5 . . ?
H7A1 C7A H7A3 109.5 . . ?
H7A2 C7A H7A3 109.5 . . ?
N3A C8A C9A 111.3(4) . . ?
N3A C8A H8A1 109.4 . . ?
C9A C8A H8A1 109.4 . . ?
N3A C8A H8A2 109.4 . . ?
C9A C8A H8A2 109.4 . . ?
H8A1 C8A H8A2 108.0 . . ?
C10A C9A C8A 114.5(4) . . ?
C10A C9A H9A1 108.6 . . ?
C8A C9A H9A1 108.6 . . ?
C10A C9A H9A2 108.6 . . ?
C8A C9A H9A2 108.6 . . ?
H9A1 C9A H9A2 107.6 . . ?
N4A C10A C9A 111.5(4) . . ?
N4A C10A H10A 109.3 . . ?
C9A C10A H10A 109.3 . . ?
N4A C10A H10B 109.3 . . ?
C9A C10A H10B 109.3 . . ?
H10A C10A H10B 108.0 . . ?
N4A C11A C12A 113.6(4) . . ?
N4A C11A H11A 108.8 . . ?
C12A C11A H11A 108.8 . . ?
N4A C11A H11B 108.8 . . ?
C12A C11A H11B 108.8 . . ?
H11A C11A H11B 107.7 . . ?
C13A C12A C11A 115.6(4) . . ?
C13A C12A H12A 108.4 . . ?
C11A C12A H12A 108.4 . . ?
C13A C12A H12B 108.4 . . ?
C11A C12A H12B 108.4 . . ?
H12A C12A H12B 107.4 . . ?
N5A C13A C12A 115.5(4) . . ?
N5A C13A H13A 108.4 . . ?
C12A C13A H13A 108.4 . . ?
N5A C13A H13B 108.4 . . ?
C12A C13A H13B 108.4 . . ?
H13A C13A H13B 107.5 . . ?
N5A C14A H14A 109.5 . . ?
N5A C14A H14B 109.5 . . ?
H14A C14A H14B 109.5 . . ?
N5A C14A H14C 109.5 . . ?
H14A C14A H14C 109.5 . . ?
H14B C14A H14C 109.5 . . ?
N5A C15A H15A 109.5 . . ?
N5A C15A H15B 109.5 . . ?
H15A C15A H15B 109.5 . . ?
N5A C15A H15C 109.5 . . ?
H15A C15A H15C 109.5 . . ?
H15B C15A H15C 109.5 . . ?
N1B C2B C3B 120.7(5) . . ?
N1B C2B H2B 119.7 . . ?
C3B C2B H2B 119.7 . . ?
N2B C3B C2B 123.3(5) . . ?
N2B C3B H3B 118.4 . . ?
C2B C3B H3B 118.4 . . ?
N2B C4B C5B 122.5(5) . . ?
N2B C4B H4B 118.8 . . ?
C5B C4B H4B 118.8 . . ?
N1B C5B C4B 119.8(4) . . ?
N1B C5B C6B 114.8(4) . . ?
C4B C5B C6B 125.3(4) . . ?
N3B C6B C5B 114.9(4) . . ?
N3B C6B C7B 126.3(5) . . ?
C5B C6B C7B 118.8(4) . . ?
C6B C7B H7B1 109.5 . . ?
C6B C7B H7B2 109.5 . . ?
H7B1 C7B H7B2 109.5 . . ?
C6B C7B H7B3 109.5 . . ?
H7B1 C7B H7B3 109.5 . . ?
H7B2 C7B H7B3 109.5 . . ?
N3B C8B C9B 110.3(4) . . ?
N3B C8B H8B1 109.6 . . ?
C9B C8B H8B1 109.6 . . ?
N3B C8B H8B2 109.6 . . ?
C9B C8B H8B2 109.6 . . ?
H8B1 C8B H8B2 108.1 . . ?
C10B C9B C8B 114.2(5) . . ?
C10B C9B H9B1 108.7 . . ?
C8B C9B H9B1 108.7 . . ?
C10B C9B H9B2 108.7 . . ?
C8B C9B H9B2 108.7 . . ?
H9B1 C9B H9B2 107.6 . . ?
N4B C10B C9B 114.2(4) . . ?
N4B C10B H10C 108.7 . . ?
C9B C10B H10C 108.7 . . ?
N4B C10B H10D 108.7 . . ?
C9B C10B H10D 108.7 . . ?
H10C C10B H10D 107.6 . . ?
N4B C11B C12B 113.8(4) . . ?
N4B C11B H11C 108.8 . . ?
C12B C11B H11C 108.8 . . ?
N4B C11B H11D 108.8 . . ?
C12B C11B H11D 108.8 . . ?
H11C C11B H11D 107.7 . . ?
C11B C12B C13B 115.5(5) . . ?
C11B C12B H12C 108.4 . . ?
C13B C12B H12C 108.4 . . ?
C11B C12B H12D 108.4 . . ?
C13B C12B H12D 108.4 . . ?
H12C C12B H12D 107.5 . . ?
N5B C13B C12B 115.9(5) . . ?
N5B C13B H13C 108.3 . . ?
C12B C13B H13C 108.3 . . ?
N5B C13B H13D 108.3 . . ?
C12B C13B H13D 108.3 . . ?
H13C C13B H13D 107.4 . . ?
N5B C14B H14D 109.5 . . ?
N5B C14B H14E 109.5 . . ?
H14D C14B H14E 109.5 . . ?
N5B C14B H14F 109.5 . . ?
H14D C14B H14F 109.5 . . ?
H14E C14B H14F 109.5 . . ?
N5B C15B H15D 109.5 . . ?
N5B C15B H15E 109.5 . . ?
H15D C15B H15E 109.5 . . ?
N5B C15B H15F 109.5 . . ?
H15D C15B H15F 109.5 . . ?
H15E C15B H15F 109.5 . . ?
O101 Cl1 O103 113.4(3) . . ?
O101 Cl1 O104 109.1(3) . . ?
O103 Cl1 O104 109.8(3) . . ?
O101 Cl1 O102 109.2(3) . . ?
O103 Cl1 O102 107.3(3) . . ?
O104 Cl1 O102 108.0(3) . . ?
O202 Cl2 O201 110.0(3) . . ?
O202 Cl2 O204 108.6(3) . . ?
O201 Cl2 O204 109.6(3) . . ?
O202 Cl2 O203 110.2(3) . . ?
O201 Cl2 O203 110.8(2) . . ?
O204 Cl2 O203 107.6(3) . . ?
C100 O100 H100 109.5 . . ?
O100 C100 H10E 109.5 . . ?
O100 C100 H10F 109.5 . . ?
H10E C100 H10F 109.5 . . ?
O100 C100 H10G 109.5 . . ?
H10E C100 H10G 109.5 . . ?
H10F C100 H10G 109.5 . . ?

loop_
_geom_bond_atom_site_label_1
_geom_bond_atom_site_label_2
_geom_bond_distance
_geom_bond_site_symmetry_2
_geom_bond_publ_flag
Cu1 O2 2.000(3) . ?
Cu1 N1A 2.027(4) . ?
Cu1 N4A 2.027(4) . ?
Cu1 N3A 2.040(3) . ?
Cu1 N5A 2.252(4) . ?
Cu2 O3 1.964(3) . ?
Cu2 N4B 2.0237(6) . ?
Cu2 N3B 2.027(4) . ?
Cu2 N1B 2.036(4) . ?
Cu2 N5B 2.247(4) . ?
O1 C1 1.275(5) . ?
O2 C1 1.300(5) . ?
O3 C1 1.292(5) . ?
N1A C2A 1.335(6) . ?
N1A C5A 1.352(5) . ?
N2A C3A 1.320(6) . ?
N2A C4A 1.322(6) . ?
N3A C6A 1.286(6) . ?
N3A C8A 1.465(6) . ?
N4A C11A 1.489(6) . ?
N4A C10A 1.490(6) . ?
N4A H4C 0.899(10) . ?
N5A C14A 1.478(6) . ?
N5A C15A 1.480(6) . ?
N5A C13A 1.483(6) . ?
N1B C2B 1.324(6) . ?
N1B C5B 1.351(5) . ?
N2B C4B 1.319(7) . ?
N2B C3B 1.337(7) . ?
N3B C6B 1.267(6) . ?
N3B C8B 1.480(6) . ?
N4B C10B 1.480(6) . ?
N4B C11B 1.486(5) . ?
N4B H4D 0.90000(5) . ?
N5B C15B 1.480(7) . ?
N5B C14B 1.484(6) . ?
N5B C13B 1.490(7) . ?
C2A C3A 1.377(7) . ?
C2A H2A 0.9500 . ?
C3A H3A 0.9500 . ?
C4A C5A 1.383(6) . ?
C4A H4A 0.9500 . ?
C5A C6A 1.484(6) . ?
C6A C7A 1.492(6) . ?
C7A H7A1 0.9800 . ?
C7A H7A2 0.9800 . ?
C7A H7A3 0.9800 . ?
C8A C9A 1.522(7) . ?
C8A H8A1 0.9900 . ?
C8A H8A2 0.9900 . ?
C9A C10A 1.499(7) . ?
C9A H9A1 0.9900 . ?
C9A H9A2 0.9900 . ?
C10A H10A 0.9900 . ?
C10A H10B 0.9900 . ?
C11A C12A 1.514(7) . ?
C11A H11A 0.9900 . ?
C11A H11B 0.9900 . ?
C12A C13A 1.511(7) . ?
C12A H12A 0.9900 . ?
C12A H12B 0.9900 . ?
C13A H13A 0.9900 . ?
C13A H13B 0.9900 . ?
C14A H14A 0.9800 . ?
C14A H14B 0.9800 . ?
C14A H14C 0.9800 . ?
C15A H15A 0.9800 . ?
C15A H15B 0.9800 . ?
C15A H15C 0.9800 . ?
C2B C3B 1.369(7) . ?
C2B H2B 0.9500 . ?
C3B H3B 0.9500 . ?
C4B C5B 1.396(7) . ?
C4B H4B 0.9500 . ?
C5B C6B 1.478(7) . ?
C6B C7B 1.493(7) . ?
C7B H7B1 0.9800 . ?
C7B H7B2 0.9800 . ?
C7B H7B3 0.9800 . ?
C8B C9B 1.510(7) . ?
C8B H8B1 0.9900 . ?
C8B H8B2 0.9900 . ?
C9B C10B 1.505(8) . ?
C9B H9B1 0.9900 . ?
C9B H9B2 0.9900 . ?
C10B H10C 0.9900 . ?
C10B H10D 0.9900 . ?
C11B C12B 1.511(7) . ?
C11B H11C 0.9900 . ?
C11B H11D 0.9900 . ?
C12B C13B 1.512(9) . ?
C12B H12C 0.9900 . ?
C12B H12D 0.9900 . ?
C13B H13C 0.9900 . ?
C13B H13D 0.9900 . ?
C14B H14D 0.9800 . ?
C14B H14E 0.9800 . ?
C14B H14F 0.9800 . ?
C15B H15D 0.9800 . ?
C15B H15E 0.9800 . ?
C15B H15F 0.9800 . ?
Cl1 O101 1.408(4) . ?
Cl1 O103 1.416(4) . ?
Cl1 O104 1.422(5) . ?
Cl1 O102 1.430(4) . ?
Cl2 O202 1.414(4) . ?
Cl2 O201 1.426(4) . ?
Cl2 O204 1.435(4) . ?
Cl2 O203 1.444(4) . ?
O100 C100 1.223(7) . ?
O100 H100 0.8400 . ?
C100 H10E 0.9800 . ?
C100 H10F 0.9800 . ?
C100 H10G 0.9800 . ?

loop_
_geom_hbond_atom_site_label_D
_geom_hbond_atom_site_label_H
_geom_hbond_atom_site_label_A
_geom_hbond_distance_DH
_geom_hbond_distance_HA
_geom_hbond_distance_DA
_geom_hbond_angle_DHA
_geom_hbond_site_symmetry_A
_geom_hbond_publ_flag
N4A H4C O1 0.899(10) 2.36(4) 3.002(5) 129(4) . yes
N4A H4C O203 0.899(10) 2.65(4) 3.335(6) 134(4) 2_645 yes
N4B H4D O1 0.9000(1) 2.107(3) 2.866(3) 141.31(9) . yes
C3A H3A O103 0.95 2.49 3.157(7) 127.0 3_666 yes
C4A H4A O202 0.95 2.46 3.291(6) 146.7 . yes
C7A H7A2 O102 0.98 2.43 3.108(7) 125.5 . yes
C8A H8A1 O104 0.99 2.46 3.408(6) 160.2 3_766 yes
C9A H9A1 O203 0.99 2.65 3.262(6) 119.8 2_645 yes
C11A H11A O100 0.99 2.65 3.465(11) 139.4 2_645 yes
C11A H11B O2 0.99 2.56 3.108(6) 114.7 . yes
C13A H13B O204 0.99 2.58 3.394(7) 139.9 1_545 yes
C2B H2B O3 0.95 2.45 2.946(6) 112.2 . yes
C3B H3B O104 0.95 2.39 3.335(7) 170.4 3_666 yes
C4B H4B O2 0.95 2.43 3.358(6) 164.1 2 yes
C7B H7B1 O103 0.98 2.57 3.304(9) 131.9 4_575 yes
C8B H8B2 O202 0.99 2.64 3.512(8) 146.6 4_575 yes
C10B H10C O204 0.99 2.39 3.372(7) 171.3 4_575 yes
C10B H10D O204 0.99 2.63 3.613(8) 172.4 2_645 yes
C11B H11C O3 0.99 2.60 3.118(7) 112.9 . yes
C12B H12D O204 0.99 2.54 3.524(8) 170.7 4_575 yes
C13B H13D N2B 0.99 2.54 3.451(7) 153.6 2_545 yes
O100 H100 O1 0.84 1.87 2.702(7) 169.5 . yes
C3A H3A O103 0.95 2.49 3.157(7) 127.0 3_666 yes
C4A H4A O202 0.95 2.46 3.291(6) 146.7 . yes
C7A H7A2 O102 0.98 2.43 3.108(7) 125.5 . yes
C8A H8A1 O104 0.99 2.46 3.408(6) 160.2 3_766 yes
C9A H9A1 O203 0.99 2.65 3.262(6) 119.8 2_645 yes
C11A H11A O100 0.99 2.65 3.465(11) 139.4 2_645 yes
C11A H11B O2 0.99 2.56 3.108(6) 114.7 . yes
C13A H13B O204 0.99 2.58 3.394(7) 139.9 1_545 yes
C2B H2B O3 0.95 2.45 2.946(6) 112.2 . yes
C3B H3B O104 0.95 2.39 3.335(7) 170.4 3_666 yes
C4B H4B O2 0.95 2.43 3.358(6) 164.1 2 yes
C7B H7B1 O103 0.98 2.57 3.304(9) 131.9 4_575 yes
C8B H8B2 O202 0.99 2.64 3.512(8) 146.6 4_575 yes
C10B H10C O204 0.99 2.39 3.372(7) 171.3 4_575 yes
C10B H10D O204 0.99 2.63 3.613(8) 172.4 2_645 yes
C11B H11C O3 0.99 2.60 3.118(7) 112.9 . yes
C12B H12D O204 0.99 2.54 3.524(8) 170.7 4_575 yes
C13B H13D N2B 0.99 2.54 3.451(7) 153.6 2_545 yes
N4A H4C O1 0.899(10) 2.36(4) 3.002(5) 129(4) . yes
N4A H4C O203 0.899(10) 2.65(4) 3.335(6) 134(4) 2_645 yes
N4B H4D O1 0.9000(1) 2.107(3) 2.866(3) 141.31(9) . yes
O100 H100 O1 0.84 1.87 2.702(7) 169.5 . yes
